data_7700642
loop_
_publ_author_name
'Long, J\'er\^ome'
'Skvortsov, Grigorii G.'
'Cherkasov, Anton V.'
'Lyssenko, Konstantin A.'
'Poddel'sky, Andrei I.'
'Guari, Yannick'
'Larionova, Joulia'
'Trifonov, Alexander A.'

_publ_section_title
;
 Synthesis, structure and magnetic properties of a series of Ln(iii)
 complexes with radical-anionic iminopyridine ligands: effect of
 lanthanide ions on the slow relaxation of the magnetization.
;
_journal_issue 32
_journal_name_full 'Dalton transactions (Cambridge, England : 2003)'
_journal_page_first 12018
_journal_page_last 12022
_journal_paper_doi 10.1039/c9dt00738e
_journal_volume 48
_journal_year 2019
_chemical_formula_moiety 'C54 H66 Er N6, 0.5(C7 H8)'
_chemical_formula_sum 'C57.5 H70 Er N6'
_chemical_formula_weight 1012.45
_space_group_crystal_system trigonal
_space_group_IT_number 148
_space_group_name_Hall '-R 3'
_space_group_name_H-M_alt 'R -3 :H'
_symmetry_space_group_name_Hall '-R 3'
_symmetry_space_group_name_H-M 'R -3 :H'
_atom_sites_solution_hydrogens geom
_atom_sites_solution_primary dual
_atom_sites_solution_secondary difmap
_audit_creation_method SHELXL-2017/1
_audit_update_record
;
2018-12-06 deposited with the CCDC.    2019-07-25 downloaded from the CCDC.
;
_cell_angle_alpha 90
_cell_angle_beta 90
_cell_angle_gamma 120
_cell_formula_units_Z 6
_cell_length_a 18.5889(3)
_cell_length_b 18.5889(3)
_cell_length_c 25.4010(7)
_cell_measurement_reflns_used 18370
_cell_measurement_temperature 100(2)
_cell_measurement_theta_max 28.7820
_cell_measurement_theta_min 3.4260
_cell_volume 7601.3(3)
_computing_cell_refinement 'CrysAlis Pro'
_computing_data_collection 'CrysAlis Pro'
_computing_data_reduction 'CrysAlis Pro'
_computing_structure_refinement 'SHELXL 2017/1'
_computing_structure_solution 'SHELXT 2014/5'
_diffrn_ambient_temperature 100(2)
_diffrn_measured_fraction_theta_full 0.998
_diffrn_measured_fraction_theta_max 0.998
_diffrn_measurement_device_type 'Xcalibur EOS (CCD)'
_diffrn_measurement_method '\w scans'
_diffrn_radiation_type MoK\a
_diffrn_radiation_wavelength 0.71073
_diffrn_reflns_av_R_equivalents 0.0270
_diffrn_reflns_av_unetI/netI 0.0146
_diffrn_reflns_Laue_measured_fraction_full 0.998
_diffrn_reflns_Laue_measured_fraction_max 0.998
_diffrn_reflns_limit_h_max 23
_diffrn_reflns_limit_h_min -23
_diffrn_reflns_limit_k_max 23
_diffrn_reflns_limit_k_min -23
_diffrn_reflns_limit_l_max 32
_diffrn_reflns_limit_l_min -32
_diffrn_reflns_number 35624
_diffrn_reflns_point_group_measured_fraction_full 0.998
_diffrn_reflns_point_group_measured_fraction_max 0.998
_diffrn_reflns_theta_full 25.242
_diffrn_reflns_theta_max 27.094
_diffrn_reflns_theta_min 2.996
_diffrn_source 'fine focus sealed tube'
_exptl_absorpt_coefficient_mu 1.699
_exptl_absorpt_correction_T_max 1.000
_exptl_absorpt_correction_T_min 0.678
_exptl_absorpt_correction_type gaussian
_exptl_absorpt_process_details
;
CrysAlis Pro 1.171.38.46. Numerical absorption correction based on gaussian
integration over a multifaceted crystal model. Empirical absorption correction
using spherical harmonics, implemented in SCALE3 ABSPACK scaling algorithm.
;
_exptl_crystal_colour black
_exptl_crystal_density_diffrn 1.327
_exptl_crystal_description prism
_exptl_crystal_F_000 3150
_exptl_crystal_size_max 0.300
_exptl_crystal_size_mid 0.230
_exptl_crystal_size_min 0.190
_refine_diff_density_max 0.584
_refine_diff_density_min -0.272
_refine_diff_density_rms 0.057
_refine_ls_extinction_method none
_refine_ls_goodness_of_fit_ref 1.015
_refine_ls_hydrogen_treatment constr
_refine_ls_matrix_type full
_refine_ls_number_parameters 228
_refine_ls_number_reflns 3725
_refine_ls_number_restraints 99
_refine_ls_restrained_S_all 1.061
_refine_ls_R_factor_all 0.0287
_refine_ls_R_factor_gt 0.0217
_refine_ls_shift/su_max 0.002
_refine_ls_shift/su_mean 0.000
_refine_ls_structure_factor_coef Fsqd
_refine_ls_weighting_details 'w=1/[\s^2^(Fo^2^)+(0.0325P)^2^+12.5000P] where P=(Fo^2^+2Fc^2^)/3'
_refine_ls_weighting_scheme calc
_refine_ls_wR_factor_gt 0.0534
_refine_ls_wR_factor_ref 0.0576
_reflns_Friedel_coverage 0.000
_reflns_number_gt 3266
_reflns_number_total 3725
_reflns_threshold_expression 'I > 2\s(I)'
_cod_data_source_file c9dt00738e2.cif
_cod_data_source_block erimmepy
_cod_depositor_comments 'Adding full bibliography for 7700641--7700645.cif.'
_cod_original_formula_sum 'C57.50 H70 Er N6'
_cod_database_code 7700642
_shelx_shelxl_version_number 2017/1
_shelx_space_group_comment
;
The symmetry employed for this shelxl refinement is uniquely defined
by the following loop, which should always be used as a source of
symmetry information in preference to the above space-group names.
They are only intended as comments.
;
_shelx_estimated_absorpt_t_min 0.630
_shelx_estimated_absorpt_t_max 0.738

loop_
_space_group_symop_operation_xyz
'x, y, z'
'-y, x-y, z'
'-x+y, -x, z'
'x+2/3, y+1/3, z+1/3'
'-y+2/3, x-y+1/3, z+1/3'
'-x+y+2/3, -x+1/3, z+1/3'
'x+1/3, y+2/3, z+2/3'
'-y+1/3, x-y+2/3, z+2/3'
'-x+y+1/3, -x+2/3, z+2/3'
'-x, -y, -z'
'y, -x+y, -z'
'x-y, x, -z'
'-x+2/3, -y+1/3, -z+1/3'
'y+2/3, -x+y+1/3, -z+1/3'
'x-y+2/3, x+1/3, -z+1/3'
'-x+1/3, -y+2/3, -z+2/3'
'y+1/3, -x+y+2/3, -z+2/3'
'x-y+1/3, x+2/3, -z+2/3'

loop_
_atom_site_label
_atom_site_type_symbol
_atom_site_fract_x
_atom_site_fract_y
_atom_site_fract_z
_atom_site_U_iso_or_equiv
_atom_site_adp_type
_atom_site_occupancy
_atom_site_site_symmetry_order
_atom_site_calc_flag
_atom_site_refinement_flags_posn
_atom_site_refinement_flags_adp
_atom_site_refinement_flags_occupancy
_atom_site_disorder_assembly
_atom_site_disorder_group
Er1 Er 0.666667 0.333333 0.49631(2) 0.03459(7) Uani 1 3 d S T P . .
N1 N 0.67013(10) 0.43593(10) 0.43768(8) 0.0369(4) Uani 1 1 d . . . . .
N2 N 0.57190(10) 0.37514(10) 0.52567(9) 0.0399(4) Uani 1 1 d . . . . .
C1 C 0.72148(13) 0.47175(12) 0.39637(10) 0.0420(5) Uani 1 1 d . . . . .
H1A H 0.758485 0.452382 0.387389 0.050 Uiso 1 1 calc R U . . .
C2 C 0.72372(15) 0.53401(14) 0.36661(11) 0.0485(6) Uani 1 1 d . . . . .
H2A H 0.761746 0.557475 0.338198 0.058 Uiso 1 1 calc R U . . .
C3 C 0.66844(16) 0.56276(14) 0.37893(12) 0.0527(6) Uani 1 1 d . . . . .
H3A H 0.668632 0.606071 0.358958 0.063 Uiso 1 1 calc R U . . .
C4 C 0.61514(15) 0.52769(13) 0.41962(11) 0.0478(6) Uani 1 1 d . . . . .
H4A H 0.576791 0.545686 0.427882 0.057 Uiso 1 1 calc R U . . .
C5 C 0.61614(12) 0.46435(12) 0.44998(10) 0.0397(5) Uani 1 1 d . . . . .
C6 C 0.56540(12) 0.42910(12) 0.49399(11) 0.0417(5) Uani 1 1 d . . . . .
H6A H 0.524589 0.444061 0.501740 0.050 Uiso 1 1 calc R U . . .
C7 C 0.51184(8) 0.34398(9) 0.56766(7) 0.0468(6) Uani 1 1 d G . . . .
C8 C 0.53592(8) 0.37616(10) 0.61810(7) 0.0595(7) Uani 1 1 d G . . . .
C9 C 0.47851(13) 0.34666(14) 0.65897(6) 0.0764(10) Uani 1 1 d G . . . .
H9A H 0.494965 0.368654 0.693443 0.092 Uiso 1 1 calc R U . . .
C10 C 0.39701(12) 0.28496(13) 0.64940(8) 0.0889(13) Uani 1 1 d G . . . .
H10A H 0.357765 0.264797 0.677325 0.107 Uiso 1 1 calc R U . . .
C11 C 0.37292(8) 0.25278(10) 0.59896(10) 0.0790(12) Uani 1 1 d G . . . .
H11A H 0.317223 0.210613 0.592412 0.095 Uiso 1 1 calc R U . . .
C12 C 0.43034(9) 0.28228(9) 0.55809(7) 0.0576(8) Uani 1 1 d G . . . .
C13 C 0.62325(18) 0.4478(2) 0.62875(14) 0.0727(9) Uani 1 1 d . . . . .
H13A H 0.662192 0.439032 0.606108 0.087 Uiso 1 1 calc R U . . .
C14 C 0.6306(2) 0.5299(2) 0.6123(2) 0.1083(15) Uani 1 1 d . . . . .
H14A H 0.617562 0.527942 0.574708 0.163 Uiso 1 1 calc R U . . .
H14B H 0.687360 0.575203 0.618648 0.163 Uiso 1 1 calc R U . . .
H14C H 0.591524 0.539547 0.632780 0.163 Uiso 1 1 calc R U . . .
C15 C 0.6524(3) 0.4538(4) 0.68575(19) 0.1212(18) Uani 1 1 d . . . . .
H15A H 0.645618 0.400179 0.696665 0.182 Uiso 1 1 calc R U . . .
H15B H 0.619149 0.468286 0.708687 0.182 Uiso 1 1 calc R U . . .
H15C H 0.711060 0.496712 0.688397 0.182 Uiso 1 1 calc R U . . .
C16 C 0.40008(14) 0.24745(15) 0.50309(15) 0.0660(9) Uani 1 1 d . . . . .
H16A H 0.450129 0.267326 0.480074 0.079 Uiso 1 1 calc R U . . .
C17 C 0.3455(2) 0.2794(2) 0.47937(18) 0.0869(12) Uani 1 1 d . . . . .
H17A H 0.330943 0.259387 0.443079 0.130 Uiso 1 1 calc R U . . .
H17B H 0.375898 0.340245 0.479579 0.130 Uiso 1 1 calc R U . . .
H17C H 0.294633 0.258894 0.500286 0.130 Uiso 1 1 calc R U . . .
C18 C 0.35273(18) 0.15226(17) 0.50141(18) 0.0812(10) Uani 1 1 d . U . . .
H18A H 0.337896 0.133541 0.464915 0.122 Uiso 1 1 calc R U . . .
H18B H 0.302090 0.130887 0.522619 0.122 Uiso 1 1 calc R U . . .
H18C H 0.387949 0.131494 0.515616 0.122 Uiso 1 1 calc R U . . .
C1S C 0.6443(16) 0.3638(19) 0.8239(15) 0.180(11) Uani 0.1667 1 d DG U P A -1
H1SA H 0.598515 0.372907 0.826880 0.215 Uiso 0.1667 1 calc R U P A -1
C2S C 0.7202(19) 0.4266(18) 0.8052(13) 0.173(11) Uani 0.1667 1 d G U P A -1
H2SA H 0.726286 0.478715 0.795449 0.208 Uiso 0.1667 1 calc R U P A -1
C3S C 0.7871(13) 0.413(2) 0.8009(9) 0.166(11) Uani 0.1667 1 d G U P A -1
H3SA H 0.838975 0.456184 0.788106 0.199 Uiso 0.1667 1 calc R U P A -1
C4S C 0.7781(13) 0.337(2) 0.8152(11) 0.127(8) Uani 0.1667 1 d G U P A -1
H4SA H 0.823894 0.327846 0.812194 0.152 Uiso 0.1667 1 calc R U P A -1
C5S C 0.7022(15) 0.2741(19) 0.8338(12) 0.142(10) Uani 0.1667 1 d DG U P A -1
H5SA H 0.696123 0.222037 0.843625 0.170 Uiso 0.1667 1 calc R U P A -1
C6S C 0.6353(11) 0.2875(16) 0.8382(12) 0.158(10) Uani 0.1667 1 d DG U P A -1
C7S C 0.5521(14) 0.2186(19) 0.8587(16) 0.145(10) Uani 0.1667 1 d D U P A -1
H7SA H 0.526481 0.242711 0.880913 0.217 Uiso 0.1667 1 calc R U P A -1
H7SB H 0.560934 0.179209 0.879425 0.217 Uiso 0.1667 1 calc R U P A -1
H7SC H 0.515466 0.189565 0.828902 0.217 Uiso 0.1667 1 calc R U P A -1

loop_
_atom_site_aniso_label
_atom_site_aniso_U_11
_atom_site_aniso_U_22
_atom_site_aniso_U_33
_atom_site_aniso_U_23
_atom_site_aniso_U_13
_atom_site_aniso_U_12
Er1 0.01622(6) 0.01622(6) 0.07132(13) 0.000 0.000 0.00811(3)
N1 0.0196(7) 0.0181(7) 0.0712(13) 0.0009(8) 0.0029(8) 0.0082(6)
N2 0.0223(8) 0.0203(8) 0.0776(14) 0.0058(8) 0.0099(8) 0.0112(6)
C1 0.0251(10) 0.0243(10) 0.0743(16) 0.0031(10) 0.0074(10) 0.0106(8)
C2 0.0372(12) 0.0287(11) 0.0750(18) 0.0072(11) 0.0107(11) 0.0130(9)
C3 0.0507(14) 0.0263(10) 0.0845(19) 0.0103(11) 0.0076(13) 0.0217(10)
C4 0.0404(12) 0.0259(10) 0.0839(18) 0.0042(11) 0.0069(12) 0.0216(9)
C5 0.0238(9) 0.0176(8) 0.0777(16) 0.0010(9) 0.0039(10) 0.0104(7)
C6 0.0242(9) 0.0203(9) 0.0832(17) 0.0022(10) 0.0077(10) 0.0131(8)
C7 0.0321(11) 0.0270(10) 0.0879(19) 0.0139(11) 0.0182(11) 0.0198(9)
C8 0.0477(14) 0.0563(16) 0.087(2) 0.0136(15) 0.0206(14) 0.0353(13)
C9 0.075(2) 0.083(2) 0.091(2) 0.0258(19) 0.0340(18) 0.0544(19)
C10 0.074(2) 0.072(2) 0.137(3) 0.054(2) 0.065(2) 0.0493(19)
C11 0.0444(15) 0.0398(14) 0.155(4) 0.0380(18) 0.0481(19) 0.0230(12)
C12 0.0319(11) 0.0250(10) 0.119(2) 0.0176(13) 0.0235(14) 0.0166(9)
C13 0.0478(16) 0.083(2) 0.089(2) -0.0220(18) 0.0082(15) 0.0341(16)
C14 0.070(2) 0.056(2) 0.171(4) -0.031(2) 0.007(3) 0.0105(18)
C15 0.088(3) 0.170(5) 0.113(4) -0.044(3) -0.008(3) 0.070(3)
C16 0.0239(11) 0.0296(12) 0.140(3) 0.0018(15) 0.0113(14) 0.0100(9)
C17 0.0523(17) 0.0524(17) 0.162(4) -0.010(2) -0.017(2) 0.0307(15)
C18 0.0437(14) 0.0368(13) 0.160(3) -0.0022(16) 0.0109(17) 0.0181(12)
C1S 0.182(13) 0.178(12) 0.185(15) 0.014(9) -0.003(9) 0.095(9)
C2S 0.173(13) 0.173(13) 0.184(16) 0.007(9) -0.001(9) 0.095(9)
C3S 0.174(13) 0.153(12) 0.175(15) 0.014(9) -0.008(9) 0.086(10)
C4S 0.120(10) 0.136(11) 0.126(12) 0.005(9) -0.034(8) 0.065(8)
C5S 0.149(11) 0.151(13) 0.126(14) 0.003(9) 0.006(9) 0.076(8)
C6S 0.156(12) 0.168(12) 0.160(14) -0.006(9) -0.005(9) 0.088(8)
C7S 0.151(15) 0.135(15) 0.17(2) -0.047(13) -0.001(15) 0.086(12)

loop_
_atom_type_symbol
_atom_type_description
_atom_type_scat_dispersion_real
_atom_type_scat_dispersion_imag
_atom_type_scat_source
C C 0.0033 0.0016 'International Tables Vol C Tables 4.2.6.8 and 6.1.1.4'
H H 0.0000 0.0000 'International Tables Vol C Tables 4.2.6.8 and 6.1.1.4'
N N 0.0061 0.0033 'International Tables Vol C Tables 4.2.6.8 and 6.1.1.4'
Er Er -0.2586 4.9576 'International Tables Vol C Tables 4.2.6.8 and 6.1.1.4'

loop_
_geom_angle_atom_site_label_1
_geom_angle_atom_site_label_2
_geom_angle_atom_site_label_3
_geom_angle
_geom_angle_site_symmetry_1
_geom_angle_site_symmetry_3
N2 Er1 N2 110.60(5) 2_655 3_665
N2 Er1 N2 110.60(5) 2_655 .
N2 Er1 N2 110.60(5) 3_665 .
N2 Er1 N1 155.68(7) 2_655 .
N2 Er1 N1 90.66(6) 3_665 .
N2 Er1 N1 70.34(6) . .
N2 Er1 N1 70.34(6) 2_655 2_655
N2 Er1 N1 155.68(7) 3_665 2_655
N2 Er1 N1 90.66(6) . 2_655
N1 Er1 N1 85.42(7) . 2_655
N2 Er1 N1 90.66(6) 2_655 3_665
N2 Er1 N1 70.34(6) 3_665 3_665
N2 Er1 N1 155.68(7) . 3_665
N1 Er1 N1 85.42(7) . 3_665
N1 Er1 N1 85.42(7) 2_655 3_665
C1 N1 C5 117.16(18) . .
C1 N1 Er1 127.40(13) . .
C5 N1 Er1 115.33(15) . .
C6 N2 C7 113.88(16) . .
C6 N2 Er1 114.62(14) . .
C7 N2 Er1 130.87(12) . .
N1 C1 C2 124.3(2) . .
N1 C1 H1A 117.9 . .
C2 C1 H1A 117.9 . .
C1 C2 C3 118.6(2) . .
C1 C2 H2A 120.7 . .
C3 C2 H2A 120.7 . .
C4 C3 C2 118.9(2) . .
C4 C3 H3A 120.5 . .
C2 C3 H3A 120.5 . .
C3 C4 C5 120.4(2) . .
C3 C4 H4A 119.8 . .
C5 C4 H4A 119.8 . .
N1 C5 C6 116.77(19) . .
N1 C5 C4 120.6(2) . .
C6 C5 C4 122.66(19) . .
N2 C6 C5 122.70(18) . .
N2 C6 H6A 118.7 . .
C5 C6 H6A 118.7 . .
C8 C7 C12 120.0 . .
C8 C7 N2 119.45(14) . .
C12 C7 N2 120.55(13) . .
C9 C8 C7 120.0 . .
C9 C8 C13 119.00(17) . .
C7 C8 C13 120.87(17) . .
C8 C9 C10 120.0 . .
C8 C9 H9A 120.0 . .
C10 C9 H9A 120.0 . .
C11 C10 C9 120.0 . .
C11 C10 H10A 120.0 . .
C9 C10 H10A 120.0 . .
C10 C11 C12 120.0 . .
C10 C11 H11A 120.0 . .
C12 C11 H11A 120.0 . .
C11 C12 C7 120.0 . .
C11 C12 C16 118.00(14) . .
C7 C12 C16 121.96(14) . .
C14 C13 C8 110.5(3) . .
C14 C13 C15 109.7(3) . .
C8 C13 C15 114.5(3) . .
C14 C13 H13A 107.3 . .
C8 C13 H13A 107.3 . .
C15 C13 H13A 107.3 . .
C13 C14 H14A 109.5 . .
C13 C14 H14B 109.5 . .
H14A C14 H14B 109.5 . .
C13 C14 H14C 109.5 . .
H14A C14 H14C 109.5 . .
H14B C14 H14C 109.5 . .
C13 C15 H15A 109.5 . .
C13 C15 H15B 109.5 . .
H15A C15 H15B 109.5 . .
C13 C15 H15C 109.5 . .
H15A C15 H15C 109.5 . .
H15B C15 H15C 109.5 . .
C12 C16 C17 111.8(2) . .
C12 C16 C18 113.1(3) . .
C17 C16 C18 109.1(2) . .
C12 C16 H16A 107.5 . .
C17 C16 H16A 107.5 . .
C18 C16 H16A 107.5 . .
C16 C17 H17A 109.5 . .
C16 C17 H17B 109.5 . .
H17A C17 H17B 109.5 . .
C16 C17 H17C 109.5 . .
H17A C17 H17C 109.5 . .
H17B C17 H17C 109.5 . .
C16 C18 H18A 109.5 . .
C16 C18 H18B 109.5 . .
H18A C18 H18B 109.5 . .
C16 C18 H18C 109.5 . .
H18A C18 H18C 109.5 . .
H18B C18 H18C 109.5 . .
C2S C1S C6S 120.0 . .
C2S C1S H1SA 120.0 . .
C6S C1S H1SA 120.0 . .
C1S C2S C3S 120.0 . .
C1S C2S H2SA 120.0 . .
C3S C2S H2SA 120.0 . .
C2S C3S C4S 120.0 . .
C2S C3S H3SA 120.0 . .
C4S C3S H3SA 120.0 . .
C5S C4S C3S 120.0 . .
C5S C4S H4SA 120.0 . .
C3S C4S H4SA 120.0 . .
C4S C5S C6S 120.0 . .
C4S C5S H5SA 120.0 . .
C6S C5S H5SA 120.0 . .
C5S C6S C1S 120.0 . .
C5S C6S C7S 120.0(4) . .
C1S C6S C7S 120.0(4) . .
C6S C7S H7SA 109.5 . .
C6S C7S H7SB 109.5 . .
H7SA C7S H7SB 109.5 . .
C6S C7S H7SC 109.5 . .
H7SA C7S H7SC 109.5 . .
H7SB C7S H7SC 109.5 . .

loop_
_geom_bond_atom_site_label_1
_geom_bond_atom_site_label_2
_geom_bond_distance
_geom_bond_site_symmetry_2
Er1 N2 2.3733(16) 2_655
Er1 N2 2.3733(16) 3_665
Er1 N2 2.3733(16) .
Er1 N1 2.3950(18) .
Er1 N1 2.3950(18) 2_655
Er1 N1 2.3951(18) 3_665
N1 C1 1.349(3) .
N1 C5 1.384(2) .
N2 C6 1.338(3) .
N2 C7 1.440(2) .
C1 C2 1.365(3) .
C1 H1A 0.9500 .
C2 C3 1.410(3) .
C2 H2A 0.9500 .
C3 C4 1.353(4) .
C3 H3A 0.9500 .
C4 C5 1.415(3) .
C4 H4A 0.9500 .
C5 C6 1.396(3) .
C6 H6A 0.9500 .
C7 C8 1.3900 .
C7 C12 1.3900 .
C8 C9 1.3900 .
C8 C13 1.523(3) .
C9 C10 1.3900 .
C9 H9A 0.9500 .
C10 C11 1.3900 .
C10 H10A 0.9500 .
C11 C12 1.3900 .
C11 H11A 0.9500 .
C12 C16 1.524(4) .
C13 C14 1.522(6) .
C13 C15 1.530(6) .
C13 H13A 1.0000 .
C14 H14A 0.9800 .
C14 H14B 0.9800 .
C14 H14C 0.9800 .
C15 H15A 0.9800 .
C15 H15B 0.9800 .
C15 H15C 0.9800 .
C16 C17 1.532(4) .
C16 C18 1.533(3) .
C16 H16A 1.0000 .
C17 H17A 0.9800 .
C17 H17B 0.9800 .
C17 H17C 0.9800 .
C18 H18A 0.9800 .
C18 H18B 0.9800 .
C18 H18C 0.9800 .
C1S C2S 1.3900 .
C1S C6S 1.3900 .
C1S H1SA 0.9500 .
C2S C3S 1.3900 .
C2S H2SA 0.9500 .
C3S C4S 1.3900 .
C3S H3SA 0.9500 .
C4S C5S 1.3900 .
C4S H4SA 0.9500 .
C5S C6S 1.3900 .
C5S H5SA 0.9500 .
C6S C7S 1.524(10) .
C7S H7SA 0.9800 .
C7S H7SB 0.9800 .
C7S H7SC 0.9800 .
